data_9005743
loop_
_publ_author_name
'Bieniok, A.'
'Brendel, U.'
'Paulus, E. F.'
'Amthauer, G.'

_publ_section_title
;
 Microporous cobalto- and zincophosphates with the
 framework-type of cancrinite
 Sample: ZnPO4-CAN
;
_journal_name_full 'European Journal of Mineralogy'
_journal_page_first 813
_journal_page_last 818
_journal_paper_doi 10.1127/0935-1221/2005/0017-0813
_journal_volume 17
_journal_year 2005
_chemical_compound_source Synthetic
_chemical_formula_structural Na6Cs2[Co6P6O24](OH)2*H2O
_chemical_formula_sum 'Cs H0.951 Na3 O12.951 P3 Zn3'
_space_group_IT_number 173
_symmetry_space_group_name_Hall 'P 6c'
_symmetry_space_group_name_H-M 'P 63'
_cell_angle_alpha 90
_cell_angle_beta 90
_cell_angle_gamma 120
_cell_formula_units_Z 2
_cell_length_a 12.794
_cell_length_b 12.794
_cell_length_c 5.066
_cell_volume 718.139
_database_code_amcsd 0007135
_exptl_crystal_density_diffrn 3.233
_cod_original_formula_sum 'Na3 Cs Zn3 P3 O12.951 H.951'
_cod_database_code 9005743
_amcsd_formula_title Na6Cs2[Co6P6O24](OH)2*H2O

loop_
_space_group_symop_operation_xyz
x,y,z
x-y,x,1/2+z
-y,x-y,z
-x,-y,1/2+z
-x+y,-x,z
y,-x+y,1/2+z

loop_
_atom_site_label
_atom_site_fract_x
_atom_site_fract_y
_atom_site_fract_z
_atom_site_occupancy
_atom_site_U_iso_or_equiv
_atom_site_type_symbol
_atom_site_attached_hydrogens
Na 0.72940 0.86070 0.62240 1.00000 0.03510 Na 0
Cs 0.66670 0.33330 0.14040 1.00000 0.03330 Cs 0
Zn 0.92940 0.57890 0.63810 1.00000 0.01680 Zn 0
P 0.67920 0.58440 0.63700 1.00000 0.01430 P 0
O1 0.54880 0.14000 0.68780 1.00000 0.02430 O 0
O2 0.38580 0.07250 0.33850 1.00000 0.02520 O 0
O3 0.80230 0.61330 0.73860 1.00000 0.02260 O 0
O4 0.63910 0.66470 0.78130 1.00000 0.02300 O 0
O-H5a 0.00000 0.00000 0.90100 0.13600 0.01500 O 1
O-H5b 0.00000 0.00000 0.71700 0.13100 0.01500 O 1
O-H6a 0.11500 0.06900 0.74000 0.22800 0.01500 O 1

loop_
_cod_changelog_entry_id
_cod_changelog_entry_author
_cod_changelog_entry_date
_cod_changelog_entry_text
1
;cod-tools version 3.8.0
Id: cif_guess_AMCSD_atom_types 9581 2023-05-17 12:35:41Z saulius
;
2023-05-18T08:41:44+03:00
;Derived atom types and hydrogen counts
from atom names that follow the AMCSD naming convention
(Wat == water, O-H == hydroxyl).
;

loop_
_cod_related_entry_id
_cod_related_entry_database
_cod_related_entry_code
1 AMCSD 0007135
